data_2002398
loop_
_publ_author_name
'Schroeder, F'
'Mueller-Buschbaum, Hk'

_publ_section_title
;
Zur Kenntnis neuer Verbindungen des Typs M Be Ln2 O5: M=Ca; Ln=La, Y
;
_journal_name_full 'Journal of the Less-Common Metals'
_journal_page_first 211
_journal_page_last 216
_journal_paper_doi 10.1016/0022-5088(88)90088-4
_journal_volume 137
_journal_year 1988
_chemical_formula_structural 'Ca Be Y2 O5'
_chemical_formula_sum 'Be Ca O5 Y2'
_chemical_name_systematic 'Calcium beryllium diyttrium oxide'
_space_group_IT_number 62
_symmetry_cell_setting orthorhombic
_symmetry_Int_Tables_number 62
_symmetry_space_group_name_Hall '-P 2ac 2n'
_symmetry_space_group_name_H-M 'P n m a'
_cell_angle_alpha 90
_cell_angle_beta 90
_cell_angle_gamma 90
_cell_formula_units_Z 4
_cell_length_a 9.214
_cell_length_b 6.944
_cell_length_c 6.326
_cell_volume 404.8
_refine_ls_R_factor_all 0.077
_cod_database_code 2002398

loop_
_symmetry_equiv_pos_as_xyz
x,y,z
1/2+x,1/2-y,1/2-z
-x,1/2+y,-z
1/2-x,-y,1/2+z
-x,-y,-z
1/2-x,1/2+y,1/2+z
x,1/2-y,z
1/2+x,y,1/2-z

loop_
_atom_site_label
_atom_site_type_symbol
_atom_site_symmetry_multiplicity
_atom_site_Wyckoff_symbol
_atom_site_fract_x
_atom_site_fract_y
_atom_site_fract_z
_atom_site_occupancy
_atom_site_attached_hydrogens
_atom_site_calc_flag
Y1 Y3+ 4 c 0.9773(2) 0.25 0.5966(3) 1. 0 d
Y2 Y3+ 8 d 0.8257(2) 0.0214(3) 0.0792(3) 0.5 0 d
Ca1 Ca2+ 8 d 0.8257(2) 0.0214(3) 0.0792(3) 0.5 0 d
Be1 Be2+ 4 c 0.104(3) 0.25 0.194(5) 1. 0 d
O1 O2- 8 d 0.429(1) 0.945(2) 0.815(2) 1. 0 d
O2 O2- 4 c 0.220(2) 0.25 0.664(3) 1. 0 d
O3 O2- 4 c 0.280(2) 0.25 0.135(3) 1. 0 d
O4 O2- 4 c 0.512(2) 0.25 0.524(3) 1. 0 d

loop_
_atom_type_symbol
_atom_type_oxidation_number
Y3+ 3.000
Ca2+ 2.000
Be2+ 2.000
O2- -2.000
